data_4110870
loop_
_publ_author_name
'Michal Rafilovich'
'Joel Bernstein'

_publ_section_title
;
 Serendipity and Four Polymorphic Structures of Benzidine, C12H12N2
;
_journal_name_full 'Journal of the American Chemical Society'
_journal_page_first 12185
_journal_page_last 12191
_journal_paper_doi 10.1021/ja063224b
_journal_volume 128
_journal_year 2006
_chemical_formula_sum 'C12 H12 N2'
_chemical_formula_weight 184.24
_chemical_name_systematic
; 
 ? 
;
_space_group_IT_number 2
_symmetry_cell_setting triclinic
_symmetry_space_group_name_Hall '-P 1'
_symmetry_space_group_name_H-M 'P -1'
_atom_sites_solution_hydrogens geom
_atom_sites_solution_primary direct
_atom_sites_solution_secondary difmap
_audit_creation_method SHELXL-97
_cell_angle_alpha 104.847(3)
_cell_angle_beta 97.681(4)
_cell_angle_gamma 95.018(3)
_cell_formula_units_Z 6
_cell_length_a 9.7443(12)
_cell_length_b 11.4444(15)
_cell_length_c 13.9786(16)
_cell_measurement_temperature 293(2)
_cell_volume 1481.2(3)
_computing_cell_refinement 'Bruker SMART'
_computing_data_collection 'Bruker SMART'
_computing_data_reduction 'Bruker SHELXTL'
_computing_molecular_graphics 'Bruker SHELXTL'
_computing_publication_material 'Bruker SHELXTL'
_computing_structure_refinement 'SHELXL-97 (Sheldrick, 1997)'
_computing_structure_solution 'SHELXS-97 (Sheldrick, 1990)'
_diffrn_ambient_temperature 293(2)
_diffrn_measured_fraction_theta_full 0.997
_diffrn_measured_fraction_theta_max 0.997
_diffrn_measurement_device_type 'CCD area detector'
_diffrn_measurement_method 'phi and omega scans'
_diffrn_radiation_monochromator graphite
_diffrn_radiation_source 'fine-focus sealed tube'
_diffrn_radiation_type MoK\a
_diffrn_radiation_wavelength 0.71073
_diffrn_reflns_av_R_equivalents 0.0432
_diffrn_reflns_av_sigmaI/netI 0.1040
_diffrn_reflns_limit_h_max 11
_diffrn_reflns_limit_h_min -12
_diffrn_reflns_limit_k_max 15
_diffrn_reflns_limit_k_min -15
_diffrn_reflns_limit_l_max 18
_diffrn_reflns_limit_l_min -17
_diffrn_reflns_number 12939
_diffrn_reflns_theta_full 28.30
_diffrn_reflns_theta_max 28.30
_diffrn_reflns_theta_min 1.53
_exptl_absorpt_coefficient_mu 0.075
_exptl_absorpt_correction_type none
_exptl_crystal_colour brown
_exptl_crystal_density_diffrn 1.239
_exptl_crystal_description prism
_exptl_crystal_F_000 588
_refine_diff_density_max 0.141
_refine_diff_density_min -0.230
_refine_diff_density_rms 0.044
_refine_ls_extinction_method none
_refine_ls_goodness_of_fit_ref 0.781
_refine_ls_hydrogen_treatment mixed
_refine_ls_matrix_type full
_refine_ls_number_parameters 523
_refine_ls_number_reflns 7337
_refine_ls_number_restraints 0
_refine_ls_restrained_S_all 0.781
_refine_ls_R_factor_all 0.1613
_refine_ls_R_factor_gt 0.0517
_refine_ls_shift/su_max 0.002
_refine_ls_shift/su_mean 0.000
_refine_ls_structure_factor_coef Fsqd
_refine_ls_weighting_details 'calc w=1/[\s^2^(Fo^2^)+(0.0571P)^2^+0.0000P] where P=(Fo^2^+2Fc^2^)/3'
_refine_ls_weighting_scheme calc
_refine_ls_wR_factor_gt 0.1092
_refine_ls_wR_factor_ref 0.1411
_reflns_number_gt 2471
_reflns_number_total 7337
_reflns_threshold_expression >2sigma(I)
_cod_data_source_file ja063224bsi20060509_051232.cif
_cod_data_source_block cobenz2
_cod_database_code 4110870

loop_
_symmetry_equiv_pos_as_xyz
'x, y, z'
'-x, -y, -z'

loop_
_atom_site_label
_atom_site_type_symbol
_atom_site_fract_x
_atom_site_fract_y
_atom_site_fract_z
_atom_site_U_iso_or_equiv
_atom_site_adp_type
_atom_site_occupancy
_atom_site_symmetry_multiplicity
_atom_site_calc_flag
H45 H 0.489(3) 0.389(3) 0.115(2) 0.110(11) Uiso 1 1 d
C16 C 0.7421(2) 0.5825(2) 0.09689(16) 0.0497(6) Uani 1 1 d
C31 C 0.2596(2) 0.3968(2) 0.27236(16) 0.0493(6) Uani 1 1 d
C5 C 0.7482(2) 0.0088(2) 0.39309(15) 0.0491(6) Uani 1 1 d
C25 C 0.3134(2) 0.0141(2) 0.20390(17) 0.0509(6) Uani 1 1 d
C28 C 0.2758(2) 0.2645(2) 0.24838(16) 0.0488(6) Uani 1 1 d
C19 C 0.7822(2) 0.7146(2) 0.10759(15) 0.0488(6) Uani 1 1 d
C7 C 0.7817(2) 0.1339(2) 0.38230(15) 0.0491(6) Uani 1 1 d
C30 C 0.3096(3) 0.0765(2) 0.13064(19) 0.0590(7) Uani 1 1 d
N3 N 0.8959(3) 1.0915(2) 0.1416(2) 0.0742(7) Uani 1 1 d
C22 C 0.8598(3) 0.9658(2) 0.13151(17) 0.0567(6) Uani 1 1 d
N2 N 0.8778(3) 0.4787(2) 0.3309(2) 0.0732(7) Uani 1 1 d
C11 C 0.7114(3) 0.3044(2) 0.32217(17) 0.0555(6) Uani 1 1 d
C10 C 0.8460(3) 0.3635(2) 0.34800(17) 0.0552(6) Uani 1 1 d
C12 C 0.6796(3) 0.1914(2) 0.33817(17) 0.0531(6) Uani 1 1 d
C20 C 0.9139(3) 0.7601(3) 0.0962(2) 0.0647(7) Uani 1 1 d
C26 C 0.2943(3) 0.0774(2) 0.29862(18) 0.0548(6) Uani 1 1 d
C8 C 0.9145(3) 0.1969(2) 0.41064(19) 0.0584(7) Uani 1 1 d
N5 N 0.1985(3) 0.7695(2) 0.3429(2) 0.0757(8) Uani 1 1 d
C3 C 0.8123(3) -0.1925(2) 0.38903(19) 0.0602(7) Uani 1 1 d
C27 C 0.2769(2) 0.1997(2) 0.32037(18) 0.0531(6) Uani 1 1 d
C23 C 0.7275(3) 0.9223(2) 0.14081(19) 0.0613(7) Uani 1 1 d
C4 C 0.8458(3) -0.0743(2) 0.38508(19) 0.0610(7) Uani 1 1 d
C24 C 0.6892(3) 0.7996(2) 0.12913(18) 0.0559(6) Uani 1 1 d
N4 N 0.3312(3) -0.1091(2) 0.1813(2) 0.0687(7) Uani 1 1 d
C29 C 0.2904(3) 0.1984(2) 0.15211(18) 0.0564(7) Uani 1 1 d
C6 C 0.6166(3) -0.0343(2) 0.40555(19) 0.0579(7) Uani 1 1 d
C2 C 0.6810(3) -0.2338(2) 0.40047(16) 0.0555(6) Uani 1 1 d
C17 C 0.6160(3) 0.5373(3) 0.1150(2) 0.0725(8) Uani 1 1 d
C9 C 0.9471(3) 0.3101(3) 0.3955(2) 0.0644(7) Uani 1 1 d
N6 N 0.6291(4) 0.2035(2) 0.05368(19) 0.0723(7) Uani 1 1 d
C34 C 0.2182(3) 0.6455(2) 0.31960(18) 0.0575(6) Uani 1 1 d
C21 C 0.9521(3) 0.8818(3) 0.1068(2) 0.0666(7) Uani 1 1 d
C33 C 0.2645(3) 0.5921(2) 0.39390(19) 0.0618(7) Uani 1 1 d
N1 N 0.6478(4) -0.3529(2) 0.40711(19) 0.0738(7) Uani 1 1 d
C1 C 0.5815(3) -0.1532(2) 0.4091(2) 0.0636(7) Uani 1 1 d
C18 C 0.5779(3) 0.4143(3) 0.1025(3) 0.0778(9) Uani 1 1 d
C13 C 0.6665(3) 0.3300(2) 0.07181(17) 0.0572(6) Uani 1 1 d
C32 C 0.2855(3) 0.4708(2) 0.37039(18) 0.0578(7) Uani 1 1 d
C36 C 0.2170(3) 0.4528(2) 0.19872(19) 0.0694(8) Uani 1 1 d
C35 C 0.1982(3) 0.5755(3) 0.2220(2) 0.0733(9) Uani 1 1 d
C14 C 0.7950(3) 0.3735(3) 0.0569(2) 0.0778(9) Uani 1 1 d
C15 C 0.8307(3) 0.4961(3) 0.0680(2) 0.0751(9) Uani 1 1 d
H1 H 0.562(3) -0.381(3) 0.397(2) 0.096(13) Uiso 1 1 d
H9 H 0.595(2) 0.7757(19) 0.1366(15) 0.055(7) Uiso 1 1 d
H10 H 0.983(3) 1.105(3) 0.146(2) 0.101(13) Uiso 1 1 d
H2 H 0.833(3) 0.477(2) 0.2690(18) 0.065(8) Uiso 1 1 d
H7 H 0.280(2) 0.638(2) 0.4652(17) 0.067(7) Uiso 1 1 d
H6 H 0.640(2) 0.3432(18) 0.2923(14) 0.047(6) Uiso 1 1 d
H3 H 0.939(3) -0.045(2) 0.3772(17) 0.069(8) Uiso 1 1 d
H8 H 0.709(3) 0.168(3) 0.072(2) 0.115(13) Uiso 1 1 d
H5 H 0.991(2) 0.167(2) 0.4439(17) 0.071(8) Uiso 1 1 d
H4 H 0.545(2) 0.0167(19) 0.4119(15) 0.055(7) Uiso 1 1 d
H14 H 0.261(2) 0.2381(19) 0.3875(16) 0.058(7) Uiso 1 1 d
H13 H 0.315(2) 0.037(2) 0.0654(17) 0.062(7) Uiso 1 1 d
H20 H 0.200(2) 0.4094(19) 0.1282(16) 0.061(7) Uiso 1 1 d
H18 H 0.984(2) 0.706(2) 0.0762(16) 0.070(7) Uiso 1 1 d
H16 H 0.364(2) -0.138(2) 0.1215(19) 0.073(8) Uiso 1 1 d
H12 H 0.886(3) -0.247(2) 0.3787(17) 0.075(8) Uiso 1 1 d
H19 H 0.322(2) 0.4410(19) 0.4236(16) 0.060(7) Uiso 1 1 d
H17 H 0.659(2) 0.975(2) 0.1516(17) 0.074(8) Uiso 1 1 d
H15 H 0.286(2) 0.236(2) 0.0998(17) 0.068(8) Uiso 1 1 d
H11 H 1.038(3) 0.351(2) 0.4129(16) 0.069(8) Uiso 1 1 d
H22 H 0.586(2) 0.153(2) 0.3190(16) 0.065(8) Uiso 1 1 d
H23 H 0.493(3) -0.174(2) 0.4239(18) 0.076(8) Uiso 1 1 d
H27 H 0.554(3) 0.593(2) 0.1423(18) 0.087(9) Uiso 1 1 d
H28 H 1.045(3) 0.905(2) 0.0969(18) 0.080(9) Uiso 1 1 d
H25 H 0.918(3) 0.526(2) 0.0618(19) 0.088(9) Uiso 1 1 d
H29 H 0.293(2) 0.038(2) 0.3530(17) 0.075(8) Uiso 1 1 d
H26 H 0.861(3) 0.319(3) 0.038(2) 0.100(9) Uiso 1 1 d
H30 H 0.179(3) 0.798(2) 0.407(2) 0.093(10) Uiso 1 1 d
H21 H 0.974(3) 0.507(3) 0.348(2) 0.110(13) Uiso 1 1 d
H24 H 0.559(3) 0.188(3) 0.078(2) 0.096(13) Uiso 1 1 d
H42 H 0.174(3) 0.605(2) 0.1746(18) 0.080(9) Uiso 1 1 d
H40 H 0.870(3) 1.140(3) 0.195(2) 0.098(11) Uiso 1 1 d
H41 H 0.150(3) 0.785(3) 0.301(2) 0.092(13) Uiso 1 1 d
H44 H 0.722(3) -0.403(3) 0.388(2) 0.125(13) Uiso 1 1 d
H43 H 0.351(4) -0.139(3) 0.234(3) 0.148(16) Uiso 1 1 d

loop_
_atom_site_aniso_label
_atom_site_aniso_U_11
_atom_site_aniso_U_22
_atom_site_aniso_U_33
_atom_site_aniso_U_23
_atom_site_aniso_U_13
_atom_site_aniso_U_12
C16 0.0506(15) 0.0537(16) 0.0474(13) 0.0177(11) 0.0057(12) 0.0109(13)
C31 0.0497(14) 0.0497(15) 0.0489(13) 0.0158(11) 0.0060(11) 0.0038(12)
C5 0.0514(15) 0.0492(15) 0.0464(13) 0.0129(11) 0.0038(11) 0.0115(13)
C25 0.0463(14) 0.0466(15) 0.0585(15) 0.0136(12) 0.0054(12) 0.0059(12)
C28 0.0485(14) 0.0514(15) 0.0470(13) 0.0147(11) 0.0079(11) 0.0037(11)
C19 0.0481(15) 0.0551(16) 0.0449(12) 0.0166(11) 0.0050(11) 0.0102(13)
C7 0.0501(15) 0.0502(15) 0.0458(13) 0.0107(11) 0.0046(11) 0.0123(13)
C30 0.0727(19) 0.0531(17) 0.0475(15) 0.0091(13) 0.0090(13) 0.0030(14)
N3 0.083(2) 0.0513(16) 0.0833(18) 0.0114(13) 0.0156(16) 0.0005(15)
C22 0.0667(19) 0.0515(17) 0.0509(13) 0.0139(11) 0.0063(13) 0.0063(14)
N2 0.083(2) 0.0547(15) 0.0829(18) 0.0225(13) 0.0133(16) 0.0022(14)
C11 0.0594(18) 0.0506(16) 0.0562(15) 0.0134(12) 0.0049(13) 0.0152(14)
C10 0.0646(18) 0.0453(15) 0.0578(14) 0.0134(12) 0.0166(13) 0.0090(14)
C12 0.0503(16) 0.0482(16) 0.0587(15) 0.0136(12) 0.0037(13) 0.0061(13)
C20 0.0504(17) 0.0569(18) 0.0906(19) 0.0237(15) 0.0133(15) 0.0130(15)
C26 0.0604(16) 0.0580(17) 0.0513(14) 0.0215(12) 0.0104(12) 0.0138(13)
C8 0.0491(17) 0.0578(18) 0.0676(16) 0.0175(13) 0.0044(13) 0.0090(14)
N5 0.100(2) 0.0568(16) 0.0754(19) 0.0198(14) 0.0232(17) 0.0204(14)
C3 0.0630(19) 0.0543(18) 0.0673(16) 0.0216(13) 0.0066(14) 0.0199(15)
C27 0.0595(16) 0.0557(16) 0.0469(14) 0.0155(12) 0.0115(12) 0.0134(13)
C23 0.0655(19) 0.0542(18) 0.0650(16) 0.0129(13) 0.0153(15) 0.0151(16)
C4 0.0531(18) 0.0635(19) 0.0683(16) 0.0210(14) 0.0068(14) 0.0133(15)
C24 0.0504(17) 0.0577(18) 0.0617(15) 0.0163(12) 0.0153(13) 0.0089(14)
N4 0.0881(18) 0.0538(15) 0.0679(16) 0.0164(12) 0.0195(14) 0.0195(13)
C29 0.0694(18) 0.0496(17) 0.0503(15) 0.0168(12) 0.0088(13) -0.0003(13)
C6 0.0573(17) 0.0559(18) 0.0673(16) 0.0219(13) 0.0164(14) 0.0183(14)
C2 0.0692(18) 0.0540(17) 0.0448(13) 0.0162(11) 0.0075(13) 0.0107(14)
C17 0.0561(18) 0.060(2) 0.114(2) 0.0377(17) 0.0228(17) 0.0214(16)
C9 0.0470(17) 0.0598(19) 0.0827(19) 0.0161(15) 0.0088(15) -0.0007(15)
N6 0.085(2) 0.0528(16) 0.0773(17) 0.0168(12) 0.0102(17) 0.0050(15)
C34 0.0623(17) 0.0487(16) 0.0627(16) 0.0156(13) 0.0153(13) 0.0052(13)
C21 0.0505(18) 0.063(2) 0.0864(19) 0.0215(15) 0.0108(16) 0.0044(15)
C33 0.080(2) 0.0531(17) 0.0492(15) 0.0104(13) 0.0135(14) 0.0000(14)
N1 0.092(2) 0.0524(16) 0.0826(17) 0.0266(12) 0.0181(17) 0.0092(16)
C1 0.0629(19) 0.0620(19) 0.0717(17) 0.0233(14) 0.0209(15) 0.0088(15)
C18 0.061(2) 0.059(2) 0.124(3) 0.0397(18) 0.0213(19) 0.0113(16)
C13 0.0710(19) 0.0530(17) 0.0484(13) 0.0153(12) 0.0074(13) 0.0107(15)
C32 0.0707(18) 0.0561(17) 0.0484(14) 0.0200(13) 0.0081(13) 0.0035(14)
C36 0.095(2) 0.0652(19) 0.0459(15) 0.0119(13) 0.0004(14) 0.0265(16)
C35 0.099(2) 0.066(2) 0.0582(18) 0.0215(15) 0.0029(16) 0.0270(17)
C14 0.081(2) 0.057(2) 0.101(2) 0.0117(16) 0.0444(18) 0.0185(17)
C15 0.068(2) 0.059(2) 0.102(2) 0.0141(16) 0.0396(18) 0.0100(16)

loop_
_atom_type_symbol
_atom_type_description
_atom_type_scat_dispersion_real
_atom_type_scat_dispersion_imag
_atom_type_scat_source
C C 0.0033 0.0016 'International Tables Vol C Tables 4.2.6.8 and 6.1.1.4'
H H 0.0000 0.0000 'International Tables Vol C Tables 4.2.6.8 and 6.1.1.4'
N N 0.0061 0.0033 'International Tables Vol C Tables 4.2.6.8 and 6.1.1.4'

loop_
_geom_angle_atom_site_label_1
_geom_angle_atom_site_label_2
_geom_angle_atom_site_label_3
_geom_angle
C17 C16 C15 115.0(3)
C17 C16 C19 122.9(2)
C15 C16 C19 122.1(2)
C36 C31 C32 116.2(2)
C36 C31 C28 122.1(2)
C32 C31 C28 121.8(2)
C6 C5 C4 116.1(2)
C6 C5 C7 122.0(2)
C4 C5 C7 121.8(2)
C26 C25 C30 117.6(2)
C26 C25 N4 121.5(2)
C30 C25 N4 120.9(2)
C27 C28 C29 116.2(2)
C27 C28 C31 122.1(2)
C29 C28 C31 121.7(2)
C20 C19 C24 115.9(2)
C20 C19 C16 122.2(2)
C24 C19 C16 121.9(2)
C8 C7 C12 116.5(2)
C8 C7 C5 122.4(2)
C12 C7 C5 121.0(2)
C29 C30 C25 121.3(2)
C29 C30 H13 117.5(14)
C25 C30 H13 121.1(14)
C22 N3 H10 108(2)
C22 N3 H40 114(2)
H10 N3 H40 109(3)
C23 C22 C21 117.6(3)
C23 C22 N3 120.3(3)
C21 C22 N3 122.0(3)
C10 N2 H2 108.6(15)
C10 N2 H21 112.6(19)
H2 N2 H21 118(3)
C10 C11 C12 120.8(3)
C10 C11 H6 118.5(12)
C12 C11 H6 120.6(13)
C11 C10 C9 118.3(2)
C11 C10 N2 120.5(3)
C9 C10 N2 121.1(3)
C11 C12 C7 121.5(3)
C11 C12 H22 118.3(14)
C7 C12 H22 120.2(14)
C21 C20 C19 122.6(3)
C21 C20 H18 115.9(14)
C19 C20 H18 121.5(14)
C25 C26 C27 121.1(2)
C25 C26 H29 121.5(14)
C27 C26 H29 117.4(14)
C7 C8 C9 122.4(3)
C7 C8 H5 122.8(14)
C9 C8 H5 114.8(14)
C34 N5 H30 112.3(17)
C34 N5 H41 112(2)
H30 N5 H41 117(3)
C2 C3 C4 121.2(3)
C2 C3 H12 122.2(14)
C4 C3 H12 116.4(14)
C26 C27 C28 122.1(2)
C26 C27 H14 117.0(13)
C28 C27 H14 120.8(13)
C22 C23 C24 121.3(3)
C22 C23 H17 120.5(15)
C24 C23 H17 118.1(15)
C3 C4 C5 121.8(3)
C3 C4 H3 121.5(14)
C5 C4 H3 116.6(14)
C23 C24 C19 121.8(3)
C23 C24 H9 116.8(13)
C19 C24 H9 121.4(13)
C25 N4 H16 114.5(15)
C25 N4 H43 116(2)
H16 N4 H43 123(3)
C30 C29 C28 121.7(2)
C30 C29 H15 118.0(14)
C28 C29 H15 120.3(14)
C5 C6 C1 122.6(3)
C5 C6 H4 121.0(13)
C1 C6 H4 116.5(13)
C3 C2 C1 118.4(2)
C3 C2 N1 121.3(3)
C1 C2 N1 120.3(3)
C16 C17 C18 122.7(3)
C16 C17 H27 118.9(16)
C18 C17 H27 118.2(16)
C8 C9 C10 120.3(3)
C8 C9 H11 121.7(14)
C10 C9 H11 117.9(14)
C13 N6 H8 109(2)
C13 N6 H24 112(2)
H8 N6 H24 117(3)
C35 C34 C33 117.9(2)
C35 C34 N5 121.0(3)
C33 C34 N5 121.0(2)
C20 C21 C22 120.8(3)
C20 C21 H28 116.7(15)
C22 C21 H28 122.5(15)
C34 C33 C32 120.7(2)
C34 C33 H7 121.3(13)
C32 C33 H7 117.9(13)
C2 N1 H1 118(2)
C2 N1 H44 111.3(19)
H1 N1 H44 123(3)
C6 C1 C2 119.9(3)
C6 C1 H23 117.8(15)
C2 C1 H23 122.0(15)
C13 C18 C17 121.3(3)
C13 C18 H45 120.0(18)
C17 C18 H45 118.7(18)
C14 C13 C18 117.1(3)
C14 C13 N6 119.9(3)
C18 C13 N6 123.0(3)
C33 C32 C31 122.2(2)
C33 C32 H19 116.7(13)
C31 C32 H19 121.0(13)
C31 C36 C35 121.7(2)
C31 C36 H20 122.1(13)
C35 C36 H20 116.2(13)
C34 C35 C36 121.2(3)
C34 C35 H42 121.0(18)
C36 C35 H42 117.8(18)
C13 C14 C15 121.0(3)
C13 C14 H26 120.2(17)
C15 C14 H26 118.8(17)
C14 C15 C16 122.9(3)
C14 C15 H25 121.0(17)
C16 C15 H25 115.8(17)

loop_
_geom_bond_atom_site_label_1
_geom_bond_atom_site_label_2
_geom_bond_distance
C16 C17 1.371(3)
C16 C15 1.387(3)
C16 C19 1.492(3)
C31 C36 1.383(3)
C31 C32 1.390(3)
C31 C28 1.492(3)
C5 C6 1.383(3)
C5 C4 1.397(3)
C5 C7 1.491(3)
C25 C26 1.382(3)
C25 C30 1.389(3)
C25 N4 1.395(3)
C28 C27 1.394(3)
C28 C29 1.397(3)
C19 C20 1.387(3)
C19 C24 1.391(3)
C7 C8 1.380(3)
C7 C12 1.400(3)
C30 C29 1.385(3)
C30 H13 0.92(2)
N3 C22 1.416(3)
N3 H10 0.84(3)
N3 H40 0.89(3)
C22 C23 1.376(3)
C22 C21 1.384(3)
N2 C10 1.415(3)
N2 H2 0.91(2)
N2 H21 0.94(3)
C11 C10 1.378(3)
C11 C12 1.384(3)
C11 H6 0.96(2)
C10 C9 1.387(3)
C12 H22 0.95(2)
C20 C21 1.374(4)
C20 H18 0.98(2)
C26 C27 1.385(3)
C26 H29 0.98(2)
C8 C9 1.382(4)
C8 H5 0.96(2)
N5 C34 1.409(3)
N5 H30 0.92(3)
N5 H41 0.77(3)
C3 C2 1.369(3)
C3 C4 1.381(4)
C3 H12 0.99(2)
C27 H14 0.97(2)
C23 C24 1.383(3)
C23 H17 0.94(2)
C4 H3 0.97(2)
C24 H9 0.96(2)
N4 H16 0.93(2)
N4 H43 0.89(4)
C29 H15 0.93(2)
C6 C1 1.389(3)
C6 H4 0.95(2)
C2 C1 1.392(3)
C2 N1 1.403(3)
C17 C18 1.384(4)
C17 H27 0.96(2)
C9 H11 0.94(2)
N6 C13 1.409(3)
N6 H8 0.94(3)
N6 H24 0.83(3)
C34 C35 1.372(3)
C34 C33 1.380(3)
C21 H28 0.95(3)
C33 C32 1.383(3)
C33 H7 0.98(2)
N1 H1 0.85(3)
N1 H44 0.98(3)
C1 H23 0.94(2)
C18 C13 1.376(3)
C18 H45 0.94(3)
C13 C14 1.369(4)
C32 H19 0.94(2)
C36 C35 1.393(4)
C36 H20 0.97(2)
C35 H42 0.84(2)
C14 C15 1.379(4)
C14 H26 0.96(3)
C15 H25 0.91(3)

loop_
_geom_torsion_atom_site_label_1
_geom_torsion_atom_site_label_2
_geom_torsion_atom_site_label_3
_geom_torsion_atom_site_label_4
_geom_torsion
C36 C31 C28 C27 -160.2(2)
C32 C31 C28 C27 19.2(4)
C36 C31 C28 C29 19.6(4)
C32 C31 C28 C29 -160.9(2)
C17 C16 C19 C20 175.2(3)
C15 C16 C19 C20 -4.6(4)
C17 C16 C19 C24 -5.2(3)
C15 C16 C19 C24 175.1(2)
C6 C5 C7 C8 152.5(2)
C4 C5 C7 C8 -31.5(3)
C6 C5 C7 C12 -30.4(3)
C4 C5 C7 C12 145.6(2)
C26 C25 C30 C29 1.4(4)
N4 C25 C30 C29 179.2(2)
C12 C11 C10 C9 -3.5(3)
C12 C11 C10 N2 179.7(2)
C10 C11 C12 C7 1.0(3)
C8 C7 C12 C11 1.3(3)
C5 C7 C12 C11 -176.0(2)
C24 C19 C20 C21 1.0(4)
C16 C19 C20 C21 -179.4(2)
C30 C25 C26 C27 -2.2(3)
N4 C25 C26 C27 179.9(2)
C12 C7 C8 C9 -0.9(3)
C5 C7 C8 C9 176.3(2)
C25 C26 C27 C28 0.9(4)
C29 C28 C27 C26 1.2(3)
C31 C28 C27 C26 -178.9(2)
C21 C22 C23 C24 2.1(4)
N3 C22 C23 C24 178.6(3)
C2 C3 C4 C5 0.4(4)
C6 C5 C4 C3 0.2(4)
C7 C5 C4 C3 -176.0(2)
C22 C23 C24 C19 0.0(4)
C20 C19 C24 C23 -1.5(3)
C16 C19 C24 C23 178.8(2)
C25 C30 C29 C28 0.8(4)
C27 C28 C29 C30 -2.1(3)
C31 C28 C29 C30 178.0(2)
C4 C5 C6 C1 -0.5(4)
C7 C5 C6 C1 175.7(2)
C4 C3 C2 C1 -0.6(4)
C4 C3 C2 N1 -178.3(2)
C15 C16 C17 C18 -1.9(4)
C19 C16 C17 C18 178.3(3)
C7 C8 C9 C10 -1.7(4)
C11 C10 C9 C8 3.9(4)
N2 C10 C9 C8 -179.3(2)
C19 C20 C21 C22 1.1(4)
C23 C22 C21 C20 -2.6(4)
N3 C22 C21 C20 -179.1(3)
C35 C34 C33 C32 -2.1(4)
N5 C34 C33 C32 -179.1(3)
C5 C6 C1 C2 0.3(4)
C3 C2 C1 C6 0.3(4)
N1 C2 C1 C6 178.0(2)
C16 C17 C18 C13 0.7(5)
C17 C18 C13 C14 1.7(4)
C17 C18 C13 N6 -176.9(3)
C34 C33 C32 C31 -0.9(4)
C36 C31 C32 C33 2.6(4)
C28 C31 C32 C33 -176.9(2)
C32 C31 C36 C35 -1.4(4)
C28 C31 C36 C35 178.1(3)
C33 C34 C35 C36 3.2(4)
N5 C34 C35 C36 -179.7(3)
C31 C36 C35 C34 -1.5(5)
C18 C13 C14 C15 -2.7(4)
N6 C13 C14 C15 175.9(3)
C13 C14 C15 C16 1.5(5)
C17 C16 C15 C14 0.8(4)
C19 C16 C15 C14 -179.4(3)
